data_7706119
loop_
_publ_author_name
'Cica\<c-Hudi, Mario'
'Feil, Christoph M.'
'Birchall, Nicholas'
'Nieger, Martin'
'Gudat, Dietrich'

_publ_section_title
;
 Proton transfer vs. oligophosphine formation by P-C/P-H \s-bond
 metathesis: decoding the competing Br\/onsted and Lewis type reactivities
 of imidazolio-phosphines.
;
_journal_issue 47
_journal_name_full 'Dalton transactions (Cambridge, England : 2003)'
_journal_page_first 17401
_journal_page_last 17413
_journal_paper_doi 10.1039/d0dt03633a
_journal_volume 49
_journal_year 2020
_chemical_absolute_configuration ad
_chemical_formula_moiety 'C27 H38 N2 P, I, 0.5 (C2 H3 N), 0.5 (H2 O)'
_chemical_formula_sum 'C28 H40.5 I N2.5 O0.5 P'
_chemical_formula_weight 578.00
_space_group_crystal_system orthorhombic
_space_group_IT_number 43
_space_group_name_Hall 'F 2 -2d'
_space_group_name_H-M_alt 'F d d 2'
_atom_sites_solution_hydrogens mixed
_atom_sites_solution_primary direct
_atom_sites_solution_secondary difmap
_audit_creation_method SHELXL-2014/7
_audit_update_record
;
2020-03-23 deposited with the CCDC.	2020-11-09 downloaded from the CCDC.
;
_cell_angle_alpha 90
_cell_angle_beta 90
_cell_angle_gamma 90
_cell_formula_units_Z 16
_cell_length_a 30.490(2)
_cell_length_b 32.625(2)
_cell_length_c 12.8127(8)
_cell_measurement_reflns_used 7381
_cell_measurement_temperature 130(2)
_cell_measurement_theta_max 28.308
_cell_measurement_theta_min 1.834
_cell_volume 12745.3(14)
_computing_cell_refinement 'Bruker ApexII Software Suite, 2008'
_computing_data_collection 'Bruker ApexII Software Suite, 2008'
_computing_data_reduction 'Bruker ApexII Software Suite, 2008'
_computing_molecular_graphics 'SHELXS plus XP (Sheldrick, 1991)'
_computing_publication_material 'SHELXL-2014/7 (Sheldrick, 2014)'
_computing_structure_refinement 'SHELXL-2014/7 (Sheldrick, 2014)'
_computing_structure_solution 'SHELXS-2014/7 (Sheldrick, 2014)'
_diffrn_ambient_temperature 130(2)
_diffrn_measured_fraction_theta_full 0.997
_diffrn_measured_fraction_theta_max 0.998
_diffrn_measurement_device_type 'Bruker Kappa ApexII Duo'
_diffrn_measurement_method 'Omega and phi scans'
_diffrn_radiation_type MoK\a
_diffrn_radiation_wavelength 0.71073
_diffrn_reflns_av_R_equivalents 0.0264
_diffrn_reflns_av_unetI/netI 0.0185
_diffrn_reflns_Laue_measured_fraction_full 0.997
_diffrn_reflns_Laue_measured_fraction_max 0.998
_diffrn_reflns_limit_h_max 40
_diffrn_reflns_limit_h_min -40
_diffrn_reflns_limit_k_max 43
_diffrn_reflns_limit_k_min -43
_diffrn_reflns_limit_l_max 17
_diffrn_reflns_limit_l_min -17
_diffrn_reflns_number 63973
_diffrn_reflns_point_group_measured_fraction_full 0.998
_diffrn_reflns_point_group_measured_fraction_max 0.998
_diffrn_reflns_theta_full 25.242
_diffrn_reflns_theta_max 28.308
_diffrn_reflns_theta_min 1.834
_diffrn_source 'fine-focus sealed tube'
_exptl_absorpt_coefficient_mu 1.074
_exptl_absorpt_correction_T_max 0.7457
_exptl_absorpt_correction_T_min 0.6459
_exptl_absorpt_correction_type multi-scan
_exptl_absorpt_process_details 'BLESSING 1995'
_exptl_crystal_colour light-yellow
_exptl_crystal_density_diffrn 1.205
_exptl_crystal_description prism
_exptl_crystal_F_000 4768
_exptl_crystal_size_max 0.376
_exptl_crystal_size_mid 0.146
_exptl_crystal_size_min 0.130
_refine_diff_density_max 1.555
_refine_diff_density_min -0.821
_refine_diff_density_rms 0.136
_refine_ls_abs_structure_details
;
 Flack x determined using 3308 quotients [(I+)-(I-)]/[(I+)+(I-)]
 (Parsons, Flack and Wagner, Acta Cryst. B69 (2013) 249-259).
;
_refine_ls_abs_structure_Flack 0.053(6)
_refine_ls_extinction_method none
_refine_ls_goodness_of_fit_ref 1.106
_refine_ls_hydrogen_treatment constr
_refine_ls_matrix_type full
_refine_ls_number_parameters 287
_refine_ls_number_reflns 7918
_refine_ls_number_restraints 236
_refine_ls_restrained_S_all 1.109
_refine_ls_R_factor_all 0.0688
_refine_ls_R_factor_gt 0.0647
_refine_ls_shift/su_max 0.001
_refine_ls_shift/su_mean 0.000
_refine_ls_structure_factor_coef Fsqd
_refine_ls_weighting_details 'w=1/[\s^2^(Fo^2^)+(0.1376P)^2^+31.7700P] where P=(Fo^2^+2Fc^2^)/3'
_refine_ls_weighting_scheme calc
_refine_ls_wR_factor_gt 0.1886
_refine_ls_wR_factor_ref 0.1944
_reflns_Friedel_coverage 0.917
_reflns_Friedel_fraction_full 0.999
_reflns_Friedel_fraction_max 0.998
_reflns_number_gt 7380
_reflns_number_total 7918
_reflns_threshold_expression 'I > 2\s(I)'
_cod_data_source_file d0dt03633a2.cif
_cod_data_source_block g481_mn_sq
_cod_original_cell_volume 12745.1(14)
_cod_original_formula_sum 'C28 H40.50 I N2.50 O0.50 P'
_cod_database_code 7706119
_shelx_shelxl_version_number 2014/7
_shelx_space_group_comment
;
The symmetry employed for this shelxl refinement is uniquely defined
by the following loop, which should always be used as a source of
symmetry information in preference to the above space-group names.
They are only intended as comments.
;
_shelx_estimated_absorpt_t_min 0.688
_shelx_estimated_absorpt_t_max 0.873
_platon_squeeze_void_probe_radius 1.20

loop_
_space_group_symop_operation_xyz
'x, y, z'
'-x, -y, z'
'x+1/4, -y+1/4, z+1/4'
'-x+1/4, y+1/4, z+1/4'
'x, y+1/2, z+1/2'
'-x, -y+1/2, z+1/2'
'x+1/4, -y+3/4, z+3/4'
'-x+1/4, y+3/4, z+3/4'
'x+1/2, y, z+1/2'
'-x+1/2, -y, z+1/2'
'x+3/4, -y+1/4, z+3/4'
'-x+3/4, y+1/4, z+3/4'
'x+1/2, y+1/2, z'
'-x+1/2, -y+1/2, z'
'x+3/4, -y+3/4, z+1/4'
'-x+3/4, y+3/4, z+1/4'

loop_
_atom_site_label
_atom_site_type_symbol
_atom_site_fract_x
_atom_site_fract_y
_atom_site_fract_z
_atom_site_U_iso_or_equiv
_atom_site_adp_type
_atom_site_occupancy
_atom_site_site_symmetry_order
_atom_site_calc_flag
_atom_site_refinement_flags_posn
_atom_site_refinement_flags_adp
_atom_site_refinement_flags_occupancy
_atom_site_disorder_assembly
_atom_site_disorder_group
P1 P 0.76043(7) 0.46611(6) 0.62983(17) 0.0484(4) Uani 1 1 d . U . . .
H1P H 0.7544 0.4759 0.5366 0.073 Uiso 1 1 d R U . . .
H2P H 0.7857 0.4379 0.6027 0.073 Uiso 1 1 d R U . . .
C1 C 0.7119(2) 0.43236(19) 0.6341(5) 0.0359(11) Uani 1 1 d . U . . .
N1 N 0.67439(18) 0.44008(18) 0.5817(4) 0.0400(11) Uani 1 1 d . U . . .
N2 N 0.70666(18) 0.39819(16) 0.6863(4) 0.0365(10) Uani 1 1 d . U . . .
C2 C 0.6456(2) 0.4087(2) 0.5996(5) 0.0423(13) Uani 1 1 d . U . . .
H2 H 0.6171 0.4061 0.5702 0.051 Uiso 1 1 calc R U . . .
C3 C 0.6647(2) 0.3823(2) 0.6664(5) 0.0415(13) Uani 1 1 d . U . . .
H3 H 0.6524 0.3579 0.6942 0.050 Uiso 1 1 calc R U . . .
C4 C 0.6674(2) 0.4742(2) 0.5102(6) 0.0451(14) Uani 1 1 d . U . . .
C5 C 0.6549(3) 0.5130(3) 0.5536(7) 0.0531(16) Uani 1 1 d . U . . .
C6 C 0.6471(3) 0.5436(3) 0.4815(8) 0.062(2) Uani 1 1 d . U . . .
H6 H 0.6381 0.5698 0.5056 0.074 Uiso 1 1 calc R U . . .
C7 C 0.6520(3) 0.5375(3) 0.3773(8) 0.063(2) Uani 1 1 d . U . . .
H7 H 0.6471 0.5596 0.3305 0.076 Uiso 1 1 calc R U . . .
C8 C 0.6638(3) 0.5001(3) 0.3388(7) 0.0595(18) Uani 1 1 d . U . . .
H8 H 0.6661 0.4965 0.2654 0.071 Uiso 1 1 calc R U . . .
C9 C 0.6726(3) 0.4668(3) 0.4050(6) 0.0496(15) Uani 1 1 d . U . . .
C10 C 0.7392(2) 0.3787(2) 0.7520(5) 0.0380(12) Uani 1 1 d . U . . .
C11 C 0.7374(3) 0.3854(2) 0.8578(6) 0.0483(15) Uani 1 1 d D U . . .
C12 C 0.7700(3) 0.3664(3) 0.9194(8) 0.063(2) Uani 1 1 d . U . . .
H12 H 0.7703 0.3700 0.9929 0.076 Uiso 1 1 calc R U . . .
C13 C 0.8020(3) 0.3420(3) 0.8707(9) 0.064(2) Uani 1 1 d . U . . .
H13 H 0.8242 0.3295 0.9119 0.077 Uiso 1 1 calc R U . . .
C14 C 0.8019(3) 0.3360(3) 0.7646(9) 0.063(2) Uani 1 1 d . U . . .
H14 H 0.8237 0.3190 0.7341 0.076 Uiso 1 1 calc R U . . .
C15 C 0.7710(2) 0.3538(2) 0.7020(7) 0.0480(15) Uani 1 1 d . U . . .
C16 C 0.6464(4) 0.5176(3) 0.6687(8) 0.069(2) Uani 1 1 d . U . . .
H16 H 0.6670 0.4990 0.7062 0.083 Uiso 1 1 calc R U . . .
C17 C 0.6020(5) 0.5066(5) 0.6999(13) 0.105(4) Uani 1 1 d . U . . .
H17A H 0.5988 0.5103 0.7754 0.157 Uiso 1 1 calc R U . . .
H17B H 0.5809 0.5241 0.6634 0.157 Uiso 1 1 calc R U . . .
H17C H 0.5965 0.4778 0.6819 0.157 Uiso 1 1 calc R U . . .
C18 C 0.6570(5) 0.5624(3) 0.7035(10) 0.081(3) Uani 1 1 d . U . . .
H18A H 0.6869 0.5695 0.6820 0.122 Uiso 1 1 calc R U . . .
H18B H 0.6362 0.5814 0.6707 0.122 Uiso 1 1 calc R U . . .
H18C H 0.6546 0.5645 0.7795 0.122 Uiso 1 1 calc R U . . .
C19 C 0.6883(3) 0.4259(3) 0.3625(6) 0.0561(17) Uani 1 1 d . U . . .
H19 H 0.6916 0.4065 0.4223 0.067 Uiso 1 1 calc R U . . .
C20 C 0.6533(4) 0.4081(4) 0.2866(9) 0.084(3) Uani 1 1 d . U . . .
H20A H 0.6251 0.4057 0.3229 0.126 Uiso 1 1 calc R U . . .
H20B H 0.6500 0.4265 0.2265 0.126 Uiso 1 1 calc R U . . .
H20C H 0.6627 0.3810 0.2625 0.126 Uiso 1 1 calc R U . . .
C21 C 0.7317(3) 0.4300(3) 0.3097(8) 0.064(2) Uani 1 1 d . U . . .
H21A H 0.7410 0.4032 0.2831 0.096 Uiso 1 1 calc R U . . .
H21B H 0.7292 0.4494 0.2516 0.096 Uiso 1 1 calc R U . . .
H21C H 0.7534 0.4401 0.3599 0.096 Uiso 1 1 calc R U . . .
C22 C 0.7032(3) 0.4127(3) 0.9081(6) 0.0564(18) Uani 1 1 d D U . . .
H22A H 0.6845 0.4257 0.8532 0.068 Uiso 0.54(2) 1 calc R U P A 1
H22B H 0.6794 0.4146 0.8546 0.068 Uiso 0.46(2) 1 calc R U P A 2
C23A C 0.7281(6) 0.4466(6) 0.9716(17) 0.074(4) Uiso 0.54(2) 1 d D . P A 1
H23A H 0.7067 0.4648 1.0051 0.112 Uiso 0.54(2) 1 calc R U P A 1
H23B H 0.7464 0.4336 1.0251 0.112 Uiso 0.54(2) 1 calc R U P A 1
H23C H 0.7467 0.4626 0.9243 0.112 Uiso 0.54(2) 1 calc R U P A 1
C24A C 0.6743(7) 0.3839(7) 0.980(2) 0.087(5) Uiso 0.54(2) 1 d D . P A 1
H24A H 0.6516 0.4002 1.0148 0.130 Uiso 0.54(2) 1 calc R U P A 1
H24B H 0.6605 0.3626 0.9375 0.130 Uiso 0.54(2) 1 calc R U P A 1
H24C H 0.6930 0.3710 1.0331 0.130 Uiso 0.54(2) 1 calc R U P A 1
C23B C 0.7215(8) 0.4576(5) 0.915(2) 0.074(4) Uiso 0.46(2) 1 d D . P A 2
H23D H 0.6995 0.4754 0.9479 0.112 Uiso 0.46(2) 1 calc R U P A 2
H23E H 0.7483 0.4577 0.9578 0.112 Uiso 0.46(2) 1 calc R U P A 2
H23F H 0.7282 0.4677 0.8452 0.112 Uiso 0.46(2) 1 calc R U P A 2
C24B C 0.6804(9) 0.3944(9) 1.0046(18) 0.087(5) Uiso 0.46(2) 1 d D . P A 2
H24D H 0.6589 0.4140 1.0318 0.130 Uiso 0.46(2) 1 calc R U P A 2
H24E H 0.6653 0.3689 0.9848 0.130 Uiso 0.46(2) 1 calc R U P A 2
H24F H 0.7023 0.3884 1.0584 0.130 Uiso 0.46(2) 1 calc R U P A 2
C25 C 0.7703(3) 0.3465(3) 0.5855(8) 0.0598(19) Uani 1 1 d . U . . .
H25 H 0.7489 0.3661 0.5536 0.072 Uiso 1 1 calc R U . . .
C26 C 0.8152(4) 0.3539(4) 0.5357(11) 0.083(3) Uani 1 1 d . U . . .
H26A H 0.8133 0.3489 0.4604 0.125 Uiso 1 1 calc R U . . .
H26B H 0.8242 0.3824 0.5481 0.125 Uiso 1 1 calc R U . . .
H26C H 0.8368 0.3353 0.5666 0.125 Uiso 1 1 calc R U . . .
C27 C 0.7543(4) 0.3025(4) 0.5638(10) 0.081(3) Uani 1 1 d . U . . .
H27A H 0.7538 0.2976 0.4883 0.122 Uiso 1 1 calc R U . . .
H27B H 0.7742 0.2829 0.5970 0.122 Uiso 1 1 calc R U . . .
H27C H 0.7247 0.2990 0.5922 0.122 Uiso 1 1 calc R U . . .
I1A I 0.63059(2) 0.27414(2) 0.79042(5) 0.0452(2) Uani 0.6781(19) 1 d . . P B 1
I1B I 0.53555(5) 0.43609(4) 0.46670(12) 0.0488(5) Uani 0.3219(19) 1 d . . P B 2

loop_
_atom_site_aniso_label
_atom_site_aniso_U_11
_atom_site_aniso_U_22
_atom_site_aniso_U_33
_atom_site_aniso_U_23
_atom_site_aniso_U_13
_atom_site_aniso_U_12
P1 0.0474(10) 0.0405(8) 0.0574(10) 0.0047(8) -0.0083(8) -0.0082(7)
C1 0.040(3) 0.036(3) 0.032(2) -0.004(2) -0.001(2) 0.000(2)
N1 0.034(2) 0.049(3) 0.038(2) 0.004(2) -0.0025(18) 0.004(2)
N2 0.036(2) 0.036(2) 0.038(2) -0.0024(18) 0.0030(18) -0.0006(19)
C2 0.033(3) 0.051(3) 0.043(3) 0.007(3) 0.003(2) -0.005(2)
C3 0.034(3) 0.050(3) 0.040(3) 0.001(2) 0.001(2) -0.006(2)
C4 0.037(3) 0.051(3) 0.047(3) 0.006(2) -0.005(2) 0.000(2)
C5 0.045(3) 0.056(4) 0.059(4) 0.016(3) 0.010(3) 0.015(3)
C6 0.052(4) 0.061(5) 0.073(4) 0.020(4) 0.008(4) 0.015(4)
C7 0.049(4) 0.073(5) 0.068(4) 0.025(4) 0.001(3) 0.008(4)
C8 0.051(4) 0.073(4) 0.054(4) 0.018(3) -0.006(3) 0.000(3)
C9 0.044(3) 0.063(4) 0.041(3) 0.013(3) -0.007(2) -0.008(3)
C10 0.036(3) 0.034(3) 0.044(3) 0.003(2) -0.002(2) -0.002(2)
C11 0.049(3) 0.050(4) 0.046(3) 0.005(3) -0.003(3) -0.006(3)
C12 0.060(4) 0.066(5) 0.063(4) 0.008(4) -0.022(3) -0.009(4)
C13 0.050(4) 0.055(4) 0.088(5) 0.013(4) -0.023(4) 0.004(3)
C14 0.049(4) 0.049(4) 0.092(5) 0.002(4) -0.003(3) 0.008(3)
C15 0.037(3) 0.043(3) 0.064(4) 0.000(3) 0.004(3) -0.001(2)
C16 0.085(6) 0.057(4) 0.066(5) 0.009(4) 0.015(4) 0.024(4)
C17 0.110(8) 0.098(9) 0.106(9) -0.006(8) 0.061(8) 0.001(7)
C18 0.097(8) 0.065(5) 0.082(7) 0.003(5) 0.004(6) 0.006(5)
C19 0.067(4) 0.060(4) 0.042(3) -0.002(3) -0.002(3) -0.014(3)
C20 0.090(6) 0.104(8) 0.058(5) -0.016(5) -0.004(5) -0.043(6)
C21 0.070(5) 0.058(5) 0.064(5) -0.007(4) -0.005(4) -0.003(4)
C22 0.054(4) 0.071(5) 0.044(3) -0.018(3) -0.001(3) -0.003(4)
C25 0.057(4) 0.051(4) 0.071(4) -0.014(3) 0.022(3) -0.001(3)
C26 0.069(5) 0.078(6) 0.101(8) -0.030(6) 0.028(6) -0.014(5)
C27 0.076(6) 0.067(5) 0.100(8) -0.032(5) 0.015(6) -0.005(5)
I1A 0.0403(3) 0.0312(3) 0.0640(4) 0.0145(3) 0.0109(3) 0.0062(2)
I1B 0.0557(9) 0.0391(7) 0.0516(8) 0.0067(5) -0.0282(6) 0.0037(5)

loop_
_atom_type_symbol
_atom_type_description
_atom_type_scat_dispersion_real
_atom_type_scat_dispersion_imag
_atom_type_scat_source
C C 0.0033 0.0016 'International Tables Vol C Tables 4.2.6.8 and 6.1.1.4'
H H 0.0000 0.0000 'International Tables Vol C Tables 4.2.6.8 and 6.1.1.4'
N N 0.0061 0.0033 'International Tables Vol C Tables 4.2.6.8 and 6.1.1.4'
P P 0.1023 0.0942 'International Tables Vol C Tables 4.2.6.8 and 6.1.1.4'
I I -0.4742 1.8119 'International Tables Vol C Tables 4.2.6.8 and 6.1.1.4'
O O 0.0106 0.0060 'International Tables Vol C Tables 4.2.6.8 and 6.1.1.4'

loop_
_geom_angle_atom_site_label_1
_geom_angle_atom_site_label_2
_geom_angle_atom_site_label_3
_geom_angle
_geom_angle_site_symmetry_1
_geom_angle_site_symmetry_3
_geom_angle_publ_flag
C1 P1 H1P 93.5 . . ?
C1 P1 H2P 93.6 . . ?
H1P P1 H2P 90.8 . . ?
N2 C1 N1 108.0(6) . . ?
N2 C1 P1 128.4(5) . . ?
N1 C1 P1 123.6(5) . . ?
C1 N1 C2 108.7(5) . . ?
C1 N1 C4 125.4(6) . . ?
C2 N1 C4 125.7(6) . . ?
C1 N2 C3 109.5(6) . . ?
C1 N2 C10 126.0(6) . . ?
C3 N2 C10 124.5(5) . . ?
C3 C2 N1 107.9(6) . . ?
C3 C2 H2 126.1 . . ?
N1 C2 H2 126.1 . . ?
C2 C3 N2 105.8(6) . . ?
C2 C3 H3 127.1 . . ?
N2 C3 H3 127.1 . . ?
C9 C4 C5 124.5(7) . . ?
C9 C4 N1 117.5(7) . . ?
C5 C4 N1 118.0(6) . . ?
C6 C5 C4 115.0(8) . . ?
C6 C5 C16 123.7(8) . . ?
C4 C5 C16 120.9(7) . . ?
C7 C6 C5 122.4(9) . . ?
C7 C6 H6 118.8 . . ?
C5 C6 H6 118.8 . . ?
C6 C7 C8 120.9(9) . . ?
C6 C7 H7 119.5 . . ?
C8 C7 H7 119.5 . . ?
C7 C8 C9 121.6(8) . . ?
C7 C8 H8 119.2 . . ?
C9 C8 H8 119.2 . . ?
C4 C9 C8 115.5(8) . . ?
C4 C9 C19 122.9(7) . . ?
C8 C9 C19 121.5(7) . . ?
C11 C10 C15 124.3(7) . . ?
C11 C10 N2 118.4(6) . . ?
C15 C10 N2 117.3(6) . . ?
C10 C11 C12 116.9(8) . . ?
C10 C11 C22 122.7(7) . . ?
C12 C11 C22 120.4(8) . . ?
C13 C12 C11 119.4(9) . . ?
C13 C12 H12 120.3 . . ?
C11 C12 H12 120.3 . . ?
C14 C13 C12 121.1(8) . . ?
C14 C13 H13 119.4 . . ?
C12 C13 H13 119.4 . . ?
C15 C14 C13 121.6(9) . . ?
C15 C14 H14 119.2 . . ?
C13 C14 H14 119.2 . . ?
C14 C15 C10 116.7(8) . . ?
C14 C15 C25 121.6(8) . . ?
C10 C15 C25 121.7(7) . . ?
C17 C16 C5 113.9(12) . . ?
C17 C16 C18 110.3(10) . . ?
C5 C16 C18 109.7(9) . . ?
C17 C16 H16 107.6 . . ?
C5 C16 H16 107.6 . . ?
C18 C16 H16 107.6 . . ?
C16 C17 H17A 109.5 . . ?
C16 C17 H17B 109.5 . . ?
H17A C17 H17B 109.5 . . ?
C16 C17 H17C 109.5 . . ?
H17A C17 H17C 109.5 . . ?
H17B C17 H17C 109.5 . . ?
C16 C18 H18A 109.5 . . ?
C16 C18 H18B 109.5 . . ?
H18A C18 H18B 109.5 . . ?
C16 C18 H18C 109.5 . . ?
H18A C18 H18C 109.5 . . ?
H18B C18 H18C 109.5 . . ?
C21 C19 C9 111.3(7) . . ?
C21 C19 C20 111.0(8) . . ?
C9 C19 C20 109.7(9) . . ?
C21 C19 H19 108.3 . . ?
C9 C19 H19 108.3 . . ?
C20 C19 H19 108.3 . . ?
C19 C20 H20A 109.5 . . ?
C19 C20 H20B 109.5 . . ?
H20A C20 H20B 109.5 . . ?
C19 C20 H20C 109.5 . . ?
H20A C20 H20C 109.5 . . ?
H20B C20 H20C 109.5 . . ?
C19 C21 H21A 109.5 . . ?
C19 C21 H21B 109.5 . . ?
H21A C21 H21B 109.5 . . ?
C19 C21 H21C 109.5 . . ?
H21A C21 H21C 109.5 . . ?
H21B C21 H21C 109.5 . . ?
C11 C22 C24B 115.0(11) . . ?
C11 C22 C23A 107.6(9) . . ?
C11 C22 C23B 109.2(9) . . ?
C24B C22 C23B 118.4(15) . . ?
C11 C22 C24A 106.3(10) . . ?
C23A C22 C24A 112.6(14) . . ?
C11 C22 H22A 110.1 . . ?
C23A C22 H22A 110.1 . . ?
C24A C22 H22A 110.1 . . ?
C11 C22 H22B 104.1 . . ?
C24B C22 H22B 104.1 . . ?
C23B C22 H22B 104.1 . . ?
C22 C23A H23A 109.5 . . ?
C22 C23A H23B 109.5 . . ?
H23A C23A H23B 109.5 . . ?
C22 C23A H23C 109.5 . . ?
H23A C23A H23C 109.5 . . ?
H23B C23A H23C 109.5 . . ?
C22 C24A H24A 109.5 . . ?
C22 C24A H24B 109.5 . . ?
H24A C24A H24B 109.5 . . ?
C22 C24A H24C 109.5 . . ?
H24A C24A H24C 109.5 . . ?
H24B C24A H24C 109.5 . . ?
C22 C23B H23D 109.5 . . ?
C22 C23B H23E 109.5 . . ?
H23D C23B H23E 109.5 . . ?
C22 C23B H23F 109.5 . . ?
H23D C23B H23F 109.5 . . ?
H23E C23B H23F 109.5 . . ?
C22 C24B H24D 109.5 . . ?
C22 C24B H24E 109.5 . . ?
H24D C24B H24E 109.5 . . ?
C22 C24B H24F 109.5 . . ?
H24D C24B H24F 109.5 . . ?
H24E C24B H24F 109.5 . . ?
C15 C25 C26 112.0(9) . . ?
C15 C25 C27 109.1(8) . . ?
C26 C25 C27 110.9(8) . . ?
C15 C25 H25 108.2 . . ?
C26 C25 H25 108.2 . . ?
C27 C25 H25 108.2 . . ?
C25 C26 H26A 109.5 . . ?
C25 C26 H26B 109.5 . . ?
H26A C26 H26B 109.5 . . ?
C25 C26 H26C 109.5 . . ?
H26A C26 H26C 109.5 . . ?
H26B C26 H26C 109.5 . . ?
C25 C27 H27A 109.5 . . ?
C25 C27 H27B 109.5 . . ?
H27A C27 H27B 109.5 . . ?
C25 C27 H27C 109.5 . . ?
H27A C27 H27C 109.5 . . ?
H27B C27 H27C 109.5 . . ?

loop_
_geom_bond_atom_site_label_1
_geom_bond_atom_site_label_2
_geom_bond_distance
_geom_bond_site_symmetry_2
_geom_bond_publ_flag
P1 C1 1.845(7) . ?
P1 H1P 1.2500 . ?
P1 H2P 1.2500 . ?
C1 N2 1.310(8) . ?
C1 N1 1.350(8) . ?
N1 C2 1.369(9) . ?
N1 C4 1.458(9) . ?
N2 C3 1.404(8) . ?
N2 C10 1.448(8) . ?
C2 C3 1.348(10) . ?
C2 H2 0.9500 . ?
C3 H3 0.9500 . ?
C4 C9 1.379(11) . ?
C4 C5 1.434(11) . ?
C5 C6 1.379(12) . ?
C5 C16 1.504(13) . ?
C6 C7 1.358(14) . ?
C6 H6 0.9500 . ?
C7 C8 1.364(15) . ?
C7 H7 0.9500 . ?
C8 C9 1.406(11) . ?
C8 H8 0.9500 . ?
C9 C19 1.518(13) . ?
C10 C11 1.375(10) . ?
C10 C15 1.420(10) . ?
C11 C12 1.413(11) . ?
C11 C22 1.515(12) . ?
C12 C13 1.405(15) . ?
C12 H12 0.9500 . ?
C13 C14 1.374(16) . ?
C13 H13 0.9500 . ?
C14 C15 1.365(12) . ?
C14 H14 0.9500 . ?
C15 C25 1.512(13) . ?
C16 C17 1.455(19) . ?
C16 C18 1.562(16) . ?
C16 H16 1.0000 . ?
C17 H17A 0.9800 . ?
C17 H17B 0.9800 . ?
C17 H17C 0.9800 . ?
C18 H18A 0.9800 . ?
C18 H18B 0.9800 . ?
C18 H18C 0.9800 . ?
C19 C21 1.493(13) . ?
C19 C20 1.555(12) . ?
C19 H19 1.0000 . ?
C20 H20A 0.9800 . ?
C20 H20B 0.9800 . ?
C20 H20C 0.9800 . ?
C21 H21A 0.9800 . ?
C21 H21B 0.9800 . ?
C21 H21C 0.9800 . ?
C22 C24B 1.541(14) . ?
C22 C23A 1.568(14) . ?
C22 C23B 1.570(14) . ?
C22 C24A 1.587(14) . ?
C22 H22A 1.0000 . ?
C22 H22B 1.0000 . ?
C23A H23A 0.9800 . ?
C23A H23B 0.9800 . ?
C23A H23C 0.9800 . ?
C24A H24A 0.9800 . ?
C24A H24B 0.9800 . ?
C24A H24C 0.9800 . ?
C23B H23D 0.9800 . ?
C23B H23E 0.9800 . ?
C23B H23F 0.9800 . ?
C24B H24D 0.9800 . ?
C24B H24E 0.9800 . ?
C24B H24F 0.9800 . ?
C25 C26 1.528(13) . ?
C25 C27 1.542(13) . ?
C25 H25 1.0000 . ?
C26 H26A 0.9800 . ?
C26 H26B 0.9800 . ?
C26 H26C 0.9800 . ?
C27 H27A 0.9800 . ?
C27 H27B 0.9800 . ?
C27 H27C 0.9800 . ?

loop_
_geom_torsion_atom_site_label_1
_geom_torsion_atom_site_label_2
_geom_torsion_atom_site_label_3
_geom_torsion_atom_site_label_4
_geom_torsion
_geom_torsion_site_symmetry_1
_geom_torsion_site_symmetry_2
_geom_torsion_site_symmetry_3
_geom_torsion_site_symmetry_4
_geom_torsion_publ_flag
N2 C1 N1 C2 -2.1(7) . . . . ?
P1 C1 N1 C2 178.5(5) . . . . ?
N2 C1 N1 C4 -176.9(6) . . . . ?
P1 C1 N1 C4 3.7(9) . . . . ?
N1 C1 N2 C3 1.2(7) . . . . ?
P1 C1 N2 C3 -179.5(5) . . . . ?
N1 C1 N2 C10 179.3(6) . . . . ?
P1 C1 N2 C10 -1.4(9) . . . . ?
C1 N1 C2 C3 2.2(8) . . . . ?
C4 N1 C2 C3 177.0(6) . . . . ?
N1 C2 C3 N2 -1.4(8) . . . . ?
C1 N2 C3 C2 0.2(7) . . . . ?
C10 N2 C3 C2 -178.0(6) . . . . ?
C1 N1 C4 C9 97.1(9) . . . . ?
C2 N1 C4 C9 -76.9(9) . . . . ?
C1 N1 C4 C5 -84.0(9) . . . . ?
C2 N1 C4 C5 102.1(8) . . . . ?
C9 C4 C5 C6 1.3(12) . . . . ?
N1 C4 C5 C6 -177.6(7) . . . . ?
C9 C4 C5 C16 174.9(9) . . . . ?
N1 C4 C5 C16 -3.9(12) . . . . ?
C4 C5 C6 C7 -1.4(14) . . . . ?
C16 C5 C6 C7 -174.9(10) . . . . ?
C5 C6 C7 C8 1.7(15) . . . . ?
C6 C7 C8 C9 -1.8(14) . . . . ?
C5 C4 C9 C8 -1.3(12) . . . . ?
N1 C4 C9 C8 177.5(6) . . . . ?
C5 C4 C9 C19 176.6(7) . . . . ?
N1 C4 C9 C19 -4.6(11) . . . . ?
C7 C8 C9 C4 1.6(12) . . . . ?
C7 C8 C9 C19 -176.4(8) . . . . ?
C1 N2 C10 C11 97.4(8) . . . . ?
C3 N2 C10 C11 -84.7(8) . . . . ?
C1 N2 C10 C15 -82.3(8) . . . . ?
C3 N2 C10 C15 95.5(8) . . . . ?
C15 C10 C11 C12 0.6(11) . . . . ?
N2 C10 C11 C12 -179.1(7) . . . . ?
C15 C10 C11 C22 179.1(6) . . . . ?
N2 C10 C11 C22 -0.7(10) . . . . ?
C10 C11 C12 C13 0.1(12) . . . . ?
C22 C11 C12 C13 -178.3(7) . . . . ?
C11 C12 C13 C14 -0.9(14) . . . . ?
C12 C13 C14 C15 0.9(15) . . . . ?
C13 C14 C15 C10 -0.1(13) . . . . ?
C13 C14 C15 C25 -178.9(9) . . . . ?
C11 C10 C15 C14 -0.6(11) . . . . ?
N2 C10 C15 C14 179.1(7) . . . . ?
C11 C10 C15 C25 178.1(7) . . . . ?
N2 C10 C15 C25 -2.2(10) . . . . ?
C6 C5 C16 C17 88.5(14) . . . . ?
C4 C5 C16 C17 -84.6(12) . . . . ?
C6 C5 C16 C18 -35.7(14) . . . . ?
C4 C5 C16 C18 151.2(9) . . . . ?
C4 C9 C19 C21 -115.0(9) . . . . ?
C8 C9 C19 C21 62.8(10) . . . . ?
C4 C9 C19 C20 121.7(9) . . . . ?
C8 C9 C19 C20 -60.5(10) . . . . ?
C10 C11 C22 C24B 132.8(16) . . . . ?
C12 C11 C22 C24B -48.8(17) . . . . ?
C10 C11 C22 C23A -123.5(12) . . . . ?
C12 C11 C22 C23A 54.9(13) . . . . ?
C10 C11 C22 C23B -91.2(14) . . . . ?
C12 C11 C22 C23B 87.2(14) . . . . ?
C10 C11 C22 C24A 115.7(14) . . . . ?
C12 C11 C22 C24A -65.9(14) . . . . ?
C14 C15 C25 C26 -50.8(12) . . . . ?
C10 C15 C25 C26 130.6(9) . . . . ?
C14 C15 C25 C27 72.4(11) . . . . ?
C10 C15 C25 C27 -106.2(9) . . . . ?

loop_
_platon_squeeze_void_nr
_platon_squeeze_void_average_x
_platon_squeeze_void_average_y
_platon_squeeze_void_average_z
_platon_squeeze_void_volume
_platon_squeeze_void_count_electrons
_platon_squeeze_void_content
1 0.000 0.000 0.217 104 29 'CH3CN, H2O'
2 0.000 0.500 0.717 104 29 'CH3CN, H2O'
3 0.250 0.250 0.467 104 29 'CH3CN, H2O'
4 0.250 0.750 -0.033 104 29 'CH3CN, H2O'
5 0.500 0.000 0.717 104 29 'CH3CN, H2O'
6 0.500 0.500 0.217 104 29 'CH3CN, H2O'
7 0.750 0.250 -0.033 104 29 'CH3CN, H2O'
8 0.750 0.750 0.467 104 29 'CH3CN, H2O'
